data_1542942
loop_
_publ_author_name
'Cui, Peng'
'Hoffbauer, Melissa R.'
'Vyushkova, Mariya'
'Iluc, Vlad M.'

_publ_section_title
;
 Heterobimetallic Pd--K carbene complexes via one-electron reductions of
 palladium radical carbenes
;
_journal_issue 7
_journal_name_full 'Chem. Sci.'
_journal_page_first 4444
_journal_paper_doi 10.1039/C6SC00948D
_journal_volume 7
_journal_year 2016
_chemical_formula_sum 'C49 H72 K N O P2 Pd'
_chemical_formula_weight 898.52
_chemical_name_systematic
; 
 ? 
;
_space_group_IT_number 14
_symmetry_cell_setting monoclinic
_symmetry_space_group_name_Hall '-P 2yn'
_symmetry_space_group_name_H-M 'P 1 21/n 1'
_atom_sites_solution_hydrogens geom
_atom_sites_solution_primary direct
_atom_sites_solution_secondary difmap
_audit_creation_method SHELXL-97
_audit_update_record
;
2015-11-13 deposited with the CCDC.
2016-03-22 downloaded from the CCDC.
;
_cell_angle_alpha 90.00
_cell_angle_beta 90.553(3)
_cell_angle_gamma 90.00
_cell_formula_units_Z 4
_cell_length_a 10.2409(9)
_cell_length_b 18.1690(15)
_cell_length_c 25.743(2)
_cell_measurement_temperature 120(2)
_cell_volume 4789.7(7)
_computing_structure_refinement 'SHELXL-97 (Sheldrick, 1997)'
_computing_structure_solution 'SHELXS-97 (Sheldrick, 1990)'
_diffrn_ambient_temperature 120(2)
_diffrn_measured_fraction_theta_full 0.999
_diffrn_measured_fraction_theta_max 0.999
_diffrn_measurement_device_type 'Bruker APEX-II'
_diffrn_radiation_monochromator graphite
_diffrn_radiation_source 'fine-focus sealed tube'
_diffrn_radiation_type MoK\a
_diffrn_radiation_wavelength 0.71073
_diffrn_reflns_av_R_equivalents 0.0384
_diffrn_reflns_av_sigmaI/netI 0.0208
_diffrn_reflns_limit_h_max 12
_diffrn_reflns_limit_h_min -12
_diffrn_reflns_limit_k_max 21
_diffrn_reflns_limit_k_min -15
_diffrn_reflns_limit_l_max 30
_diffrn_reflns_limit_l_min -30
_diffrn_reflns_number 75438
_diffrn_reflns_theta_full 25.00
_diffrn_reflns_theta_max 25.00
_diffrn_reflns_theta_min 1.94
_exptl_absorpt_coefficient_mu 0.575
_exptl_absorpt_correction_T_max 0.7457
_exptl_absorpt_correction_T_min 0.6996
_exptl_absorpt_correction_type multi-scan
_exptl_absorpt_process_details 'Bruker AXS area detector scaling and absorption correction'
_exptl_crystal_density_diffrn 1.246
_exptl_crystal_density_method 'not measured'
_exptl_crystal_description block
_exptl_crystal_F_000 1904
_exptl_crystal_size_max 0.12
_exptl_crystal_size_mid 0.11
_exptl_crystal_size_min 0.07
_refine_diff_density_max 0.420
_refine_diff_density_min -0.279
_refine_diff_density_rms 0.052
_refine_ls_extinction_method none
_refine_ls_goodness_of_fit_ref 1.049
_refine_ls_hydrogen_treatment constr
_refine_ls_matrix_type full
_refine_ls_number_parameters 512
_refine_ls_number_reflns 8436
_refine_ls_number_restraints 0
_refine_ls_restrained_S_all 1.049
_refine_ls_R_factor_all 0.0318
_refine_ls_R_factor_gt 0.0252
_refine_ls_shift/su_max 0.001
_refine_ls_shift/su_mean 0.000
_refine_ls_structure_factor_coef Fsqd
_refine_ls_weighting_details 'calc w=1/[\s^2^(Fo^2^)+(0.0187P)^2^+4.8542P] where P=(Fo^2^+2Fc^2^)/3'
_refine_ls_weighting_scheme calc
_refine_ls_wR_factor_gt 0.0563
_refine_ls_wR_factor_ref 0.0582
_reflns_number_gt 7432
_reflns_number_total 8436
_reflns_threshold_expression >2sigma(I)
_cod_data_source_file c6sc00948d3.cif
_cod_data_source_block pc47
_cod_depositor_comments 'Adding full bibliography for 1542939--1542942.cif.'
_cod_original_sg_symbol_H-M P21/n
_cod_database_code 1542942

loop_
_symmetry_equiv_pos_as_xyz
'x, y, z'
'-x+1/2, y+1/2, -z+1/2'
'-x, -y, -z'
'x-1/2, -y-1/2, z-1/2'

loop_
_atom_site_label
_atom_site_type_symbol
_atom_site_fract_x
_atom_site_fract_y
_atom_site_fract_z
_atom_site_U_iso_or_equiv
_atom_site_adp_type
_atom_site_occupancy
_atom_site_symmetry_multiplicity
_atom_site_calc_flag
_atom_site_refinement_flags
_atom_site_disorder_group
Pd Pd 0.497109(14) 0.093205(8) 0.205635(6) 0.01291(5) Uani 1 1 d . 1
C22 C 0.66834(18) 0.09791(11) 0.31091(7) 0.0156(4) Uani 1 1 d . 1
P1 P 0.48476(5) 0.17596(3) 0.139052(19) 0.01499(11) Uani 1 1 d . 1
C23 C 0.72261(19) 0.09162(11) 0.36063(7) 0.0176(4) Uani 1 1 d . 1
H23 H 0.6947 0.0526 0.3825 0.021 Uiso 1 1 calc R 1
P2 P 0.53023(5) 0.04634(3) 0.287975(19) 0.01527(11) Uani 1 1 d . 1
C24 C 0.81603(19) 0.14046(12) 0.37919(8) 0.0191(4) Uani 1 1 d . 1
C26 C 0.79972(18) 0.20395(11) 0.29617(8) 0.0166(4) Uani 1 1 d . 1
H26 H 0.8260 0.2444 0.2753 0.020 Uiso 1 1 calc R 1
C21 C 0.71084(18) 0.15156(11) 0.27465(8) 0.0151(4) Uani 1 1 d . 1
C C 0.66299(19) 0.15148(11) 0.22225(8) 0.0170(4) Uani 1 1 d . 1
C20 C 0.8791(2) 0.13562(14) 0.43302(8) 0.0301(5) Uani 1 1 d . 1
C28 C 0.8456(3) 0.20500(15) 0.46354(10) 0.0536(9) Uani 1 1 d . 1
H28A H 0.8777 0.2483 0.4449 0.080 Uiso 1 1 calc R 1
H28B H 0.8870 0.2027 0.4980 0.080 Uiso 1 1 calc R 1
H28C H 0.7507 0.2086 0.4673 0.080 Uiso 1 1 calc R 1
C27 C 1.0275(3) 0.12999(19) 0.42759(11) 0.0533(8) Uani 1 1 d . 1
H27A H 1.0495 0.0844 0.4093 0.080 Uiso 1 1 calc R 1
H27B H 1.0684 0.1296 0.4622 0.080 Uiso 1 1 calc R 1
H27C H 1.0597 0.1723 0.4079 0.080 Uiso 1 1 calc R 1
C29 C 0.8303(3) 0.06954(15) 0.46354(9) 0.0414(7) Uani 1 1 d . 1
H29A H 0.7357 0.0735 0.4681 0.062 Uiso 1 1 calc R 1
H29B H 0.8735 0.0683 0.4977 0.062 Uiso 1 1 calc R 1
H29C H 0.8503 0.0243 0.4445 0.062 Uiso 1 1 calc R 1
C12 C 0.64850(19) 0.21001(11) 0.13508(8) 0.0166(4) Uani 1 1 d . 1
C11 C 0.72145(19) 0.19388(11) 0.18149(8) 0.0160(4) Uani 1 1 d . 1
C10 C 0.8855(2) 0.31327(12) 0.04687(8) 0.0232(5) Uani 1 1 d . 1
C15 C 0.9054(2) 0.25212(11) 0.13664(8) 0.0192(4) Uani 1 1 d . 1
H15 H 0.9953 0.2649 0.1373 0.023 Uiso 1 1 calc R 1
C14 C 0.8319(2) 0.26995(11) 0.09265(8) 0.0186(4) Uani 1 1 d . 1
C13 C 0.70181(19) 0.24704(11) 0.09343(8) 0.0180(4) Uani 1 1 d . 1
H13 H 0.6477 0.2573 0.0641 0.022 Uiso 1 1 calc R 1
C17 C 1.0306(2) 0.32939(14) 0.05312(9) 0.0325(6) Uani 1 1 d . 1
H17A H 1.0791 0.2829 0.0549 0.049 Uiso 1 1 calc R 1
H17B H 1.0455 0.3575 0.0851 0.049 Uiso 1 1 calc R 1
H17C H 1.0607 0.3581 0.0233 0.049 Uiso 1 1 calc R 1
C18 C 0.8139(2) 0.38720(13) 0.04304(9) 0.0310(5) Uani 1 1 d . 1
H18A H 0.8468 0.4150 0.0133 0.047 Uiso 1 1 calc R 1
H18B H 0.8291 0.4155 0.0750 0.047 Uiso 1 1 calc R 1
H18C H 0.7200 0.3784 0.0385 0.047 Uiso 1 1 calc R 1
C19 C 0.8650(3) 0.27129(15) -0.00369(9) 0.0386(6) Uani 1 1 d . 1
H19A H 0.8962 0.3011 -0.0328 0.058 Uiso 1 1 calc R 1
H19B H 0.7719 0.2608 -0.0086 0.058 Uiso 1 1 calc R 1
H19C H 0.9139 0.2249 -0.0023 0.058 Uiso 1 1 calc R 1
N N 0.33184(15) 0.02650(9) 0.18497(6) 0.0165(4) Uani 1 1 d . 1
C31 C 0.4302(2) 0.15321(12) 0.07285(8) 0.0216(5) Uani 1 1 d . 1
H31 H 0.4441 0.1976 0.0506 0.026 Uiso 1 1 calc R 1
C33 C 0.5107(2) 0.09055(13) 0.05058(8) 0.0305(5) Uani 1 1 d . 1
H33A H 0.4818 0.0805 0.0149 0.046 Uiso 1 1 calc R 1
H33B H 0.4988 0.0463 0.0718 0.046 Uiso 1 1 calc R 1
H33C H 0.6031 0.1044 0.0507 0.046 Uiso 1 1 calc R 1
C34 C 0.2846(2) 0.13484(14) 0.07147(9) 0.0316(6) Uani 1 1 d . 1
H34A H 0.2581 0.1224 0.0359 0.047 Uiso 1 1 calc R 1
H34B H 0.2345 0.1775 0.0833 0.047 Uiso 1 1 calc R 1
H34C H 0.2678 0.0928 0.0943 0.047 Uiso 1 1 calc R 1
C42 C 0.39437(19) 0.06894(12) 0.33238(8) 0.0199(4) Uani 1 1 d . 1
H42 H 0.3120 0.0513 0.3153 0.024 Uiso 1 1 calc R 1
C46 C 0.3827(2) 0.15188(12) 0.33794(9) 0.0264(5) Uani 1 1 d . 1
H46A H 0.3781 0.1745 0.3034 0.040 Uiso 1 1 calc R 1
H46B H 0.4591 0.1709 0.3568 0.040 Uiso 1 1 calc R 1
H46C H 0.3033 0.1638 0.3572 0.040 Uiso 1 1 calc R 1
C51 C 0.22261(18) 0.03394(11) 0.21513(8) 0.0166(4) Uani 1 1 d . 1
C52 C 0.18579(19) 0.10431(11) 0.23196(8) 0.0190(4) Uani 1 1 d . 1
H52 H 0.2273 0.1461 0.2174 0.023 Uiso 1 1 calc R 1
C53 C 0.09146(19) 0.11463(12) 0.26896(8) 0.0215(5) Uani 1 1 d . 1
H53 H 0.0708 0.1631 0.2800 0.026 Uiso 1 1 calc R 1
C54 C 0.0262(2) 0.05511(12) 0.29029(8) 0.0238(5) Uani 1 1 d . 1
H54 H -0.0380 0.0620 0.3162 0.029 Uiso 1 1 calc R 1
C55 C 0.0575(2) -0.01465(12) 0.27271(8) 0.0233(5) Uani 1 1 d . 1
H55 H 0.0133 -0.0560 0.2867 0.028 Uiso 1 1 calc R 1
C56 C 0.15123(19) -0.02551(12) 0.23540(8) 0.0194(4) Uani 1 1 d . 1
H56 H 0.1679 -0.0739 0.2232 0.023 Uiso 1 1 calc R 1
C61 C 0.34516(19) -0.03273(11) 0.15206(8) 0.0168(4) Uani 1 1 d . 1
C62 C 0.4703(2) -0.05907(11) 0.14013(8) 0.0197(4) Uani 1 1 d . 1
H62 H 0.5444 -0.0375 0.1566 0.024 Uiso 1 1 calc R 1
C63 C 0.4879(2) -0.11539(12) 0.10518(9) 0.0264(5) Uani 1 1 d . 1
H63 H 0.5739 -0.1317 0.0979 0.032 Uiso 1 1 calc R 1
C64 C 0.3834(2) -0.14855(13) 0.08055(9) 0.0326(6) Uani 1 1 d . 1
H64 H 0.3961 -0.1879 0.0568 0.039 Uiso 1 1 calc R 1
C65 C 0.2596(2) -0.12290(13) 0.09134(9) 0.0316(6) Uani 1 1 d . 1
H65 H 0.1862 -0.1449 0.0747 0.038 Uiso 1 1 calc R 1
C66 C 0.2407(2) -0.06625(12) 0.12570(8) 0.0229(5) Uani 1 1 d . 1
H66 H 0.1544 -0.0493 0.1318 0.027 Uiso 1 1 calc R 1
C71 C 0.8918(4) 0.0677(2) 0.06195(12) 0.0679(10) Uani 1 1 d . 1
H71A H 0.8811 0.0889 0.0272 0.102 Uiso 1 1 calc R 1
H71B H 0.9813 0.0760 0.0744 0.102 Uiso 1 1 calc R 1
H71C H 0.8303 0.0912 0.0857 0.102 Uiso 1 1 calc R 1
C72 C 0.8650(4) -0.0136(2) 0.05975(13) 0.0726(11) Uani 1 1 d . 1
H72A H 0.7739 -0.0223 0.0480 0.087 Uiso 1 1 calc R 1
H72B H 0.9243 -0.0373 0.0346 0.087 Uiso 1 1 calc R 1
C73 C 0.8817(3) -0.12236(17) 0.10856(15) 0.0618(10) Uani 1 1 d . 1
H73A H 0.9479 -0.1408 0.0840 0.074 Uiso 1 1 calc R 1
H73B H 0.7948 -0.1394 0.0965 0.074 Uiso 1 1 calc R 1
C74 C 0.9095(4) -0.15203(17) 0.16145(15) 0.0708(11) Uani 1 1 d . 1
H74A H 0.9061 -0.2059 0.1605 0.106 Uiso 1 1 calc R 1
H74B H 0.8441 -0.1335 0.1857 0.106 Uiso 1 1 calc R 1
H74C H 0.9966 -0.1361 0.1729 0.106 Uiso 1 1 calc R 1
C45 C 0.4011(2) 0.03314(14) 0.38637(8) 0.0301(5) Uani 1 1 d . 1
H45A H 0.4033 -0.0205 0.3826 0.045 Uiso 1 1 calc R 1
H45B H 0.3241 0.0474 0.4063 0.045 Uiso 1 1 calc R 1
H45C H 0.4802 0.0497 0.4046 0.045 Uiso 1 1 calc R 1
C41 C 0.56477(19) -0.05181(11) 0.29988(8) 0.0193(4) Uani 1 1 d . 1
H41 H 0.5794 -0.0587 0.3380 0.023 Uiso 1 1 calc R 1
C43 C 0.6881(2) -0.07526(12) 0.27211(9) 0.0269(5) Uani 1 1 d . 1
H43A H 0.6752 -0.0701 0.2345 0.040 Uiso 1 1 calc R 1
H43B H 0.7077 -0.1267 0.2805 0.040 Uiso 1 1 calc R 1
H43C H 0.7611 -0.0441 0.2834 0.040 Uiso 1 1 calc R 1
C44 C 0.4482(2) -0.09905(12) 0.28349(9) 0.0248(5) Uani 1 1 d . 1
H44A H 0.4287 -0.0908 0.2466 0.037 Uiso 1 1 calc R 1
H44B H 0.3720 -0.0855 0.3042 0.037 Uiso 1 1 calc R 1
H44C H 0.4689 -0.1511 0.2892 0.037 Uiso 1 1 calc R 1
C32 C 0.3831(2) 0.25641(11) 0.15708(8) 0.0221(5) Uani 1 1 d . 1
H32 H 0.2908 0.2389 0.1595 0.027 Uiso 1 1 calc R 1
C35 C 0.4233(3) 0.28431(13) 0.21019(9) 0.0323(6) Uani 1 1 d . 1
H35A H 0.5136 0.3020 0.2091 0.048 Uiso 1 1 calc R 1
H35B H 0.4167 0.2443 0.2355 0.048 Uiso 1 1 calc R 1
H35C H 0.3656 0.3248 0.2203 0.048 Uiso 1 1 calc R 1
C36 C 0.3853(2) 0.31911(12) 0.11770(9) 0.0308(5) Uani 1 1 d . 1
H36A H 0.3502 0.3017 0.0844 0.046 Uiso 1 1 calc R 1
H36B H 0.4754 0.3359 0.1131 0.046 Uiso 1 1 calc R 1
H36C H 0.3319 0.3600 0.1303 0.046 Uiso 1 1 calc R 1
C16 C 0.85414(19) 0.21697(11) 0.17915(8) 0.0180(4) Uani 1 1 d . 1
H16 H 0.9097 0.2077 0.2082 0.022 Uiso 1 1 calc R 1
O O 0.88447(16) -0.04438(10) 0.10966(7) 0.0409(4) Uani 1 1 d . 1
C25 C 0.84866(19) 0.19826(11) 0.34570(8) 0.0177(4) Uani 1 1 d . 1
H25 H 0.9072 0.2351 0.3579 0.021 Uiso 1 1 calc R 1
K K 0.87015(5) 0.04914(3) 0.19096(2) 0.02907(12) Uani 1 1 d . 2

loop_
_atom_site_aniso_label
_atom_site_aniso_U_11
_atom_site_aniso_U_22
_atom_site_aniso_U_33
_atom_site_aniso_U_23
_atom_site_aniso_U_13
_atom_site_aniso_U_12
Pd 0.01205(8) 0.01282(8) 0.01383(8) 0.00047(6) -0.00092(5) -0.00081(6)
C22 0.0144(9) 0.0161(10) 0.0161(10) -0.0011(8) 0.0004(8) 0.0005(8)
P1 0.0155(3) 0.0147(3) 0.0147(3) 0.0010(2) -0.0020(2) -0.0007(2)
C23 0.0182(10) 0.0190(10) 0.0156(10) 0.0003(9) 0.0024(8) 0.0011(9)
P2 0.0144(2) 0.0160(3) 0.0154(3) 0.0021(2) -0.0008(2) -0.0010(2)
C24 0.0171(10) 0.0239(11) 0.0162(10) -0.0038(9) 0.0003(8) 0.0021(9)
C26 0.0152(10) 0.0151(10) 0.0196(10) -0.0007(8) 0.0032(8) 0.0004(8)
C21 0.0115(9) 0.0155(10) 0.0183(10) -0.0012(8) 0.0011(8) 0.0034(8)
C 0.0145(10) 0.0166(10) 0.0198(10) 0.0004(8) -0.0021(8) 0.0004(8)
C20 0.0390(14) 0.0356(14) 0.0155(11) 0.0007(10) -0.0080(10) -0.0128(11)
C28 0.100(3) 0.0421(17) 0.0187(13) -0.0078(12) 0.0069(14) -0.0323(17)
C27 0.0405(16) 0.078(2) 0.0412(16) 0.0167(16) -0.0246(13) -0.0161(15)
C29 0.0603(18) 0.0410(15) 0.0224(12) 0.0075(11) -0.0183(12) -0.0176(13)
C12 0.0167(10) 0.0152(10) 0.0177(10) -0.0014(8) -0.0021(8) -0.0011(8)
C11 0.0172(10) 0.0132(10) 0.0176(10) -0.0023(8) -0.0006(8) -0.0004(8)
C10 0.0270(12) 0.0240(12) 0.0187(11) 0.0026(9) 0.0025(9) -0.0069(9)
C15 0.0176(10) 0.0184(11) 0.0215(11) -0.0031(9) 0.0010(8) -0.0034(8)
C14 0.0242(11) 0.0144(10) 0.0173(10) -0.0023(8) 0.0019(8) -0.0025(9)
C13 0.0202(10) 0.0165(10) 0.0173(10) 0.0005(8) -0.0026(8) -0.0003(8)
C17 0.0325(13) 0.0351(14) 0.0301(13) 0.0084(11) 0.0056(10) -0.0077(11)
C18 0.0360(13) 0.0299(13) 0.0272(12) 0.0075(10) -0.0005(10) -0.0034(11)
C19 0.0556(17) 0.0399(15) 0.0205(12) -0.0030(11) 0.0066(11) -0.0163(13)
N 0.0138(8) 0.0169(9) 0.0189(9) -0.0014(7) 0.0010(7) -0.0004(7)
C31 0.0261(11) 0.0217(11) 0.0168(10) 0.0033(9) -0.0055(9) -0.0048(9)
C33 0.0418(14) 0.0296(13) 0.0200(11) -0.0046(10) 0.0006(10) -0.0037(11)
C34 0.0290(13) 0.0350(14) 0.0306(13) 0.0034(11) -0.0129(10) -0.0071(11)
C42 0.0146(10) 0.0257(11) 0.0195(11) 0.0025(9) 0.0015(8) -0.0007(9)
C46 0.0257(12) 0.0286(13) 0.0250(12) -0.0034(10) 0.0050(9) 0.0027(10)
C51 0.0118(9) 0.0199(11) 0.0180(10) -0.0008(8) -0.0032(8) 0.0005(8)
C52 0.0159(10) 0.0196(11) 0.0214(11) 0.0013(9) -0.0026(8) -0.0008(8)
C53 0.0165(10) 0.0229(11) 0.0249(11) -0.0057(9) -0.0019(9) 0.0047(9)
C54 0.0173(11) 0.0292(12) 0.0250(12) -0.0013(10) 0.0047(9) 0.0041(9)
C55 0.0187(11) 0.0236(12) 0.0276(12) 0.0051(10) 0.0037(9) -0.0021(9)
C56 0.0165(10) 0.0175(11) 0.0241(11) -0.0005(9) -0.0005(8) 0.0006(8)
C61 0.0185(10) 0.0151(10) 0.0167(10) 0.0015(8) 0.0011(8) -0.0007(8)
C62 0.0172(10) 0.0187(11) 0.0232(11) 0.0009(9) 0.0000(8) -0.0023(8)
C63 0.0233(11) 0.0231(12) 0.0329(13) -0.0035(10) 0.0059(10) 0.0033(9)
C64 0.0362(14) 0.0274(13) 0.0343(14) -0.0140(11) 0.0051(11) -0.0007(11)
C65 0.0288(13) 0.0342(13) 0.0318(13) -0.0138(11) -0.0018(10) -0.0088(11)
C66 0.0172(10) 0.0273(12) 0.0241(11) -0.0029(10) 0.0005(9) -0.0021(9)
C71 0.083(3) 0.078(3) 0.0435(18) 0.0083(17) 0.0097(17) 0.029(2)
C72 0.083(3) 0.083(3) 0.051(2) -0.0286(19) -0.0119(18) 0.036(2)
C73 0.0251(14) 0.0452(18) 0.115(3) -0.045(2) -0.0109(16) 0.0021(13)
C74 0.078(2) 0.0309(17) 0.104(3) -0.0127(18) 0.050(2) -0.0190(16)
C45 0.0251(12) 0.0430(15) 0.0223(12) 0.0073(11) 0.0073(9) 0.0025(11)
C41 0.0186(10) 0.0176(11) 0.0216(11) 0.0048(9) -0.0028(8) -0.0010(9)
C43 0.0207(11) 0.0226(12) 0.0374(13) 0.0002(10) -0.0009(10) 0.0030(9)
C44 0.0242(11) 0.0191(11) 0.0311(12) 0.0056(10) -0.0057(9) -0.0044(9)
C32 0.0217(11) 0.0187(11) 0.0260(11) 0.0025(9) 0.0013(9) 0.0040(9)
C35 0.0506(15) 0.0187(12) 0.0278(13) -0.0027(10) 0.0049(11) 0.0076(11)
C36 0.0391(14) 0.0229(12) 0.0303(13) 0.0064(10) 0.0001(11) 0.0105(10)
C16 0.0186(10) 0.0192(11) 0.0163(10) -0.0018(9) -0.0029(8) -0.0009(8)
O 0.0311(9) 0.0398(11) 0.0517(12) -0.0208(9) 0.0016(8) -0.0006(8)
C25 0.0164(10) 0.0184(11) 0.0183(10) -0.0055(9) 0.0018(8) -0.0019(8)
K 0.0322(3) 0.0233(3) 0.0317(3) -0.0040(2) -0.0002(2) 0.0052(2)

loop_
_atom_type_symbol
_atom_type_description
_atom_type_scat_dispersion_real
_atom_type_scat_dispersion_imag
_atom_type_scat_source
C C 0.0033 0.0016 'International Tables Vol C Tables 4.2.6.8 and 6.1.1.4'
H H 0.0000 0.0000 'International Tables Vol C Tables 4.2.6.8 and 6.1.1.4'
N N 0.0061 0.0033 'International Tables Vol C Tables 4.2.6.8 and 6.1.1.4'
P P 0.1023 0.0942 'International Tables Vol C Tables 4.2.6.8 and 6.1.1.4'
K K 0.2009 0.2494 'International Tables Vol C Tables 4.2.6.8 and 6.1.1.4'
Pd Pd -0.9988 1.0072 'International Tables Vol C Tables 4.2.6.8 and 6.1.1.4'
O O 0.0106 0.0060 'International Tables Vol C Tables 4.2.6.8 and 6.1.1.4'

loop_
_geom_angle_atom_site_label_1
_geom_angle_atom_site_label_2
_geom_angle_atom_site_label_3
_geom_angle
_geom_angle_site_symmetry_1
_geom_angle_site_symmetry_3
C Pd N 175.74(7) . .
C Pd P1 81.71(6) . .
N Pd P1 98.52(5) . .
C Pd P2 83.36(6) . .
N Pd P2 97.36(5) . .
P1 Pd P2 160.036(19) . .
C23 C22 C21 122.49(18) . .
C23 C22 P2 124.44(15) . .
C21 C22 P2 112.84(14) . .
C12 P1 C31 107.54(9) . .
C12 P1 C32 105.66(10) . .
C31 P1 C32 104.07(10) . .
C12 P1 Pd 103.02(7) . .
C31 P1 Pd 124.27(7) . .
C32 P1 Pd 110.99(7) . .
C24 C23 C22 122.08(19) . .
C24 C23 H23 119.0 . .
C22 C23 H23 119.0 . .
C22 P2 C41 107.55(9) . .
C22 P2 C42 105.99(9) . .
C41 P2 C42 104.81(9) . .
C22 P2 Pd 102.61(7) . .
C41 P2 Pd 122.44(7) . .
C42 P2 Pd 112.34(7) . .
C23 C24 C25 115.82(18) . .
C23 C24 C20 124.11(19) . .
C25 C24 C20 120.04(18) . .
C25 C26 C21 122.55(19) . .
C25 C26 H26 118.7 . .
C21 C26 H26 118.7 . .
C22 C21 C26 113.66(17) . .
C22 C21 C 120.96(18) . .
C26 C21 C 125.36(18) . .
C22 C21 K 101.48(12) . .
C26 C21 K 108.25(12) . .
C C21 K 63.23(10) . .
C21 C C11 123.14(18) . .
C21 C Pd 118.31(14) . .
C11 C Pd 118.45(14) . .
C21 C K 91.00(11) . .
C11 C K 80.34(11) . .
Pd C K 102.45(8) . .
C29 C20 C24 112.10(18) . .
C29 C20 C28 108.0(2) . .
C24 C20 C28 109.0(2) . .
C29 C20 C27 109.0(2) . .
C24 C20 C27 109.44(19) . .
C28 C20 C27 109.3(2) . .
C13 C12 C11 122.64(18) . .
C13 C12 P1 126.11(15) . .
C11 C12 P1 111.25(14) . .
C16 C11 C12 113.23(18) . .
C16 C11 C 126.38(18) . .
C12 C11 C 120.06(17) . .
C16 C11 K 77.37(11) . .
C12 C11 K 119.95(13) . .
C C11 K 71.96(11) . .
C19 C10 C17 108.25(19) . .
C19 C10 C14 110.81(18) . .
C17 C10 C14 112.09(18) . .
C19 C10 C18 108.81(19) . .
C17 C10 C18 107.72(18) . .
C14 C10 C18 109.06(18) . .
C16 C15 C14 123.25(19) . .
C16 C15 H15 118.4 . .
C14 C15 H15 118.4 . .
C15 C14 C13 115.29(18) . .
C15 C14 C10 123.63(18) . .
C13 C14 C10 121.06(18) . .
C12 C13 C14 122.70(19) . .
C12 C13 H13 118.6 . .
C14 C13 H13 118.6 . .
C51 N C61 120.68(17) . .
C51 N Pd 116.68(13) . .
C61 N Pd 120.77(13) . .
C33 C31 C34 111.08(19) . .
C33 C31 P1 110.96(15) . .
C34 C31 P1 111.03(15) . .
C33 C31 H31 107.9 . .
C34 C31 H31 107.9 . .
P1 C31 H31 107.9 . .
C46 C42 C45 109.75(18) . .
C46 C42 P2 109.76(14) . .
C45 C42 P2 115.89(15) . .
C46 C42 H42 107.0 . .
C45 C42 H42 107.0 . .
P2 C42 H42 107.0 . .
N C51 C52 119.13(18) . .
N C51 C56 124.23(18) . .
C52 C51 C56 116.28(18) . .
C53 C52 C51 122.1(2) . .
C53 C52 H52 119.0 . .
C51 C52 H52 119.0 . .
C52 C53 C54 120.8(2) . .
C52 C53 H53 119.6 . .
C54 C53 H53 119.6 . .
C55 C54 C53 118.09(19) . .
C55 C54 H54 121.0 . .
C53 C54 H54 121.0 . .
C56 C55 C54 121.6(2) . .
C56 C55 H55 119.2 . .
C54 C55 H55 119.2 . .
C55 C56 C51 121.1(2) . .
C55 C56 H56 119.5 . .
C51 C56 H56 119.5 . .
N C61 C66 123.91(18) . .
N C61 C62 119.78(18) . .
C66 C61 C62 116.12(19) . .
C63 C62 C61 121.45(19) . .
C63 C62 H62 119.3 . .
C61 C62 H62 119.3 . .
C62 C63 C64 121.4(2) . .
C62 C63 H63 119.3 . .
C64 C63 H63 119.3 . .
C63 C64 C65 118.0(2) . .
C63 C64 H64 121.0 . .
C65 C64 H64 121.0 . .
C66 C65 C64 121.2(2) . .
C66 C65 H65 119.4 . .
C64 C65 H65 119.4 . .
C65 C66 C61 121.8(2) . .
C65 C66 H66 119.1 . .
C61 C66 H66 119.1 . .
O C72 C71 109.3(3) . .
O C72 H72A 109.8 . .
C71 C72 H72A 109.8 . .
O C72 H72B 109.8 . .
C71 C72 H72B 109.8 . .
H72A C72 H72B 108.3 . .
O C73 C74 109.9(2) . .
O C73 H73A 109.7 . .
C74 C73 H73A 109.7 . .
O C73 H73B 109.7 . .
C74 C73 H73B 109.7 . .
H73A C73 H73B 108.2 . .
C43 C41 C44 111.36(18) . .
C43 C41 P2 110.63(14) . .
C44 C41 P2 110.46(14) . .
C43 C41 H41 108.1 . .
C44 C41 H41 108.1 . .
P2 C41 H41 108.1 . .
C35 C32 C36 110.17(18) . .
C35 C32 P1 109.98(15) . .
C36 C32 P1 114.20(15) . .
C35 C32 H32 107.4 . .
C36 C32 H32 107.4 . .
P1 C32 H32 107.4 . .
C15 C16 C11 122.81(19) . .
C15 C16 K 121.31(14) . .
C11 C16 K 75.71(11) . .
C15 C16 H16 118.6 . .
C11 C16 H16 118.6 . .
K C16 H16 73.4 . .
C72 O C73 112.0(2) . .
C72 O K 116.56(17) . .
C73 O K 130.0(2) . .
C26 C25 C24 122.83(19) . .
C26 C25 H25 118.6 . .
C24 C25 H25 118.6 . .
O K C 130.92(6) . .
O K C54 130.53(6) . 1_655
C K C54 97.09(6) . 1_655
O K C11 120.78(6) . .
C K C11 27.70(5) . .
C54 K C11 107.36(6) 1_655 .
O K C55 104.84(6) . 1_655
C K C55 120.02(6) . 1_655
C54 K C55 26.36(6) 1_655 1_655
C11 K C55 133.71(6) . 1_655
O K C16 123.48(6) . .
C K C16 50.25(5) . .
C54 K C16 94.35(6) 1_655 .
C11 K C16 26.93(5) . .
C55 K C16 118.48(6) 1_655 .
O K C53 131.95(5) . 1_655
C K C53 95.75(5) . 1_655
C54 K C53 25.31(6) 1_655 1_655
C11 K C53 94.51(5) . 1_655
C55 K C53 44.20(6) 1_655 1_655
C16 K C53 74.50(5) . 1_655
O K C21 153.36(5) . .
C K C21 25.76(5) . .
C54 K C21 71.67(5) 1_655 .
C11 K C21 46.69(5) . .
C55 K C21 94.32(5) 1_655 .
C16 K C21 58.45(5) . .
C53 K C21 74.63(5) 1_655 .
O K C56 87.55(5) . 1_655
C K C56 141.03(6) . 1_655
C54 K C56 43.97(5) 1_655 1_655
C11 K C56 142.99(5) . 1_655
C55 K C56 24.13(5) 1_655 1_655
C16 K C56 118.55(5) . 1_655
C53 K C56 49.28(5) 1_655 1_655
C21 K C56 115.61(5) . 1_655
O K C52 110.69(5) . 1_655
C K C52 113.52(5) . 1_655
C54 K C52 42.12(5) 1_655 1_655
C11 K C52 103.53(5) . 1_655
C55 K C52 48.49(5) 1_655 1_655
C16 K C52 78.21(5) . 1_655
C53 K C52 22.90(5) 1_655 1_655
C21 K C52 95.84(5) . 1_655
C56 K C52 40.34(5) 1_655 1_655
O K C51 91.34(5) . 1_655
C K C51 135.48(5) . 1_655
C54 K C51 48.97(5) 1_655 1_655
C11 K C51 124.67(5) . 1_655
C55 K C51 41.04(5) 1_655 1_655
C16 K C51 98.23(5) . 1_655
C53 K C51 40.62(5) 1_655 1_655
C21 K C51 115.14(5) . 1_655
C56 K C51 22.56(5) 1_655 1_655
C52 K C51 22.36(5) 1_655 1_655

loop_
_geom_bond_atom_site_label_1
_geom_bond_atom_site_label_2
_geom_bond_distance
_geom_bond_site_symmetry_2
Pd C 2.043(2) .
Pd N 2.1445(16) .
Pd P1 2.2827(5) .
Pd P2 2.3064(5) .
C22 C23 1.395(3) .
C22 C21 1.421(3) .
C22 P2 1.792(2) .
P1 C12 1.791(2) .
P1 C31 1.835(2) .
P1 C32 1.856(2) .
C23 C24 1.386(3) .
C23 H23 0.9500 .
P2 C41 1.843(2) .
P2 C42 1.855(2) .
C24 C25 1.401(3) .
C24 C20 1.526(3) .
C26 C25 1.369(3) .
C26 C21 1.425(3) .
C26 H26 0.9500 .
C21 C 1.431(3) .
C21 K 3.292(2) .
C C11 1.437(3) .
C K 2.939(2) .
C20 C29 1.522(3) .
C20 C28 1.526(4) .
C20 C27 1.532(4) .
C28 H28A 0.9800 .
C28 H28B 0.9800 .
C28 H28C 0.9800 .
C27 H27A 0.9800 .
C27 H27B 0.9800 .
C27 H27C 0.9800 .
C29 H29A 0.9800 .
C29 H29B 0.9800 .
C29 H29C 0.9800 .
C12 C13 1.382(3) .
C12 C11 1.433(3) .
C11 C16 1.424(3) .
C11 K 3.047(2) .
C10 C19 1.521(3) .
C10 C17 1.522(3) .
C10 C14 1.524(3) .
C10 C18 1.533(3) .
C15 C16 1.375(3) .
C15 C14 1.392(3) .
C15 H15 0.9500 .
C14 C13 1.396(3) .
C13 H13 0.9500 .
C17 H17A 0.9800 .
C17 H17B 0.9800 .
C17 H17C 0.9800 .
C18 H18A 0.9800 .
C18 H18B 0.9800 .
C18 H18C 0.9800 .
C19 H19A 0.9800 .
C19 H19B 0.9800 .
C19 H19C 0.9800 .
N C51 1.375(3) .
N C61 1.377(3) .
C31 C33 1.521(3) .
C31 C34 1.528(3) .
C31 H31 1.0000 .
C33 H33A 0.9800 .
C33 H33B 0.9800 .
C33 H33C 0.9800 .
C34 H34A 0.9800 .
C34 H34B 0.9800 .
C34 H34C 0.9800 .
C42 C46 1.519(3) .
C42 C45 1.536(3) .
C42 H42 1.0000 .
C46 H46A 0.9800 .
C46 H46B 0.9800 .
C46 H46C 0.9800 .
C51 C52 1.403(3) .
C51 C56 1.407(3) .
C52 C53 1.376(3) .
C52 H52 0.9500 .
C53 C54 1.387(3) .
C53 H53 0.9500 .
C54 C55 1.384(3) .
C54 H54 0.9500 .
C55 C56 1.379(3) .
C55 H55 0.9500 .
C56 H56 0.9500 .
C61 C66 1.401(3) .
C61 C62 1.405(3) .
C62 C63 1.376(3) .
C62 H62 0.9500 .
C63 C64 1.377(3) .
C63 H63 0.9500 .
C64 C65 1.382(3) .
C64 H64 0.9500 .
C65 C66 1.372(3) .
C65 H65 0.9500 .
C66 H66 0.9500 .
C71 C72 1.504(5) .
C71 H71A 0.9800 .
C71 H71B 0.9800 .
C71 H71C 0.9800 .
C72 O 1.414(4) .
C72 H72A 0.9900 .
C72 H72B 0.9900 .
C73 O 1.417(3) .
C73 C74 1.489(5) .
C73 H73A 0.9900 .
C73 H73B 0.9900 .
C74 H74A 0.9800 .
C74 H74B 0.9800 .
C74 H74C 0.9800 .
C45 H45A 0.9800 .
C45 H45B 0.9800 .
C45 H45C 0.9800 .
C41 C43 1.519(3) .
C41 C44 1.527(3) .
C41 H41 1.0000 .
C43 H43A 0.9800 .
C43 H43B 0.9800 .
C43 H43C 0.9800 .
C44 H44A 0.9800 .
C44 H44B 0.9800 .
C44 H44C 0.9800 .
C32 C35 1.512(3) .
C32 C36 1.525(3) .
C32 H32 1.0000 .
C35 H35A 0.9800 .
C35 H35B 0.9800 .
C35 H35C 0.9800 .
C36 H36A 0.9800 .
C36 H36B 0.9800 .
C36 H36C 0.9800 .
C16 K 3.069(2) .
C16 H16 0.9500 .
O K 2.7010(17) .
C25 H25 0.9500 .
K C54 3.004(2) 1_655
K C55 3.062(2) 1_655
K C53 3.240(2) 1_655
K C56 3.372(2) 1_655
K C52 3.536(2) 1_655
K C51 3.667(2) 1_655
